data_2311388
loop_
_publ_author_name
'Lundvall, Fredrik'
'Tilset, Mats'

_publ_section_title
;
 Crystal structure of
 <i>catena</i>-poly[[[aqua-bis-(di-methyl-formamide-\k<i>O</i>)magnesium(II)]-\m<sub>3</sub>-(2,2'-bi-pyridine-5,5'-di-carboxyl-ato-\k<sup>5</sup><i>O</i><sup>2</sup>:<i>O</i><sup>2'</sup>:<i>N</i>,<i>N</i>':<i>O</i><sup>5</sup>)-[di-chlorido-platinum(II)]]
 di-methyl-formamide monosolvate].
;
_journal_coeditor_code VN2129
_journal_issue 'Pt 7'
_journal_name_full 'Acta crystallographica. Section E, Crystallographic communications'
_journal_page_first 971
_journal_page_last 974
_journal_paper_doi 10.1107/S2056989017008118
_journal_volume 73
_journal_year 2017
_chemical_formula_iupac '[Mg Pt Cl2 (C12 H6 N2 O4) (C3 H7 N O)2 (H 2 O)], C3 H7 N O'
_chemical_formula_moiety 'C18 H22 Cl2 Mg N4 O7 Pt, C3 H7 N O'
_chemical_formula_sum 'C21 H29 Cl2 Mg N5 O8 Pt'
_chemical_formula_weight 769.79
_chemical_name_systematic
;<i>catena</i>-Poly[[[aquabis(dimethylformamide-\k<i>O</i>)magnesium(II)]-\m~3~-(2,2'-bipyridine-5,5'-dicarboxylato-\k^5^<i>O</i>^2^:<i>O</i>^2'^:<i>N</i>,<i>N</i>':<i>O</i>^5^)-[dichloridoplatinum(II)]] dimethylformamide
monosolvate]
;
_space_group_crystal_system triclinic
_space_group_IT_number 2
_space_group_name_Hall '-P 1'
_space_group_name_H-M_alt 'P -1'
_atom_sites_solution_hydrogens mixed
_atom_sites_solution_primary direct
_audit_creation_method
;
Olex2 1.2
(compiled 2017.03.28 svn.r3405 for OlexSys, GUI svn.r5337)
;
_cell_angle_alpha 69.206(14)
_cell_angle_beta 80.361(17)
_cell_angle_gamma 69.054(14)
_cell_formula_units_Z 2
_cell_length_a 9.224(4)
_cell_length_b 12.083(6)
_cell_length_c 13.673(7)
_cell_measurement_reflns_used 9986
_cell_measurement_temperature 100
_cell_measurement_theta_max 24.753
_cell_measurement_theta_min 2.373
_cell_volume 1329.1(11)
_computing_cell_refinement
;
SAINT (Bruker, 2015)
;
_computing_data_collection
;
APEX3 (Bruker, 2016)
;
_computing_data_reduction
;
SAINT (Bruker, 2015)
;
_computing_molecular_graphics
;
DIAMOND (Brandenburg, 2014) and
<i>ChemBioDraw Ultra</i> (Cambridge Soft, 2012)
;
_computing_publication_material
;
publCIF (Westrip, 2010)
;
_computing_structure_refinement
;
SHELXL2014 (Sheldrick, 2015b) and <i>OLEX2</i> (Dolomanov <i>et al.</i>,
 2009)
;
_computing_structure_solution
;
SHELXT (Sheldrick, 2015a)
;
_diffrn_ambient_temperature 100
_diffrn_measured_fraction_theta_full 0.990
_diffrn_measured_fraction_theta_max 0.990
_diffrn_measurement_device_type 'Bruker PHOTON CCD'
_diffrn_measurement_method '\w scans'
_diffrn_radiation_monochromator graphite
_diffrn_radiation_type MoK\a
_diffrn_radiation_wavelength 0.71073
_diffrn_reflns_av_R_equivalents 0.0573
_diffrn_reflns_limit_h_max 10
_diffrn_reflns_limit_h_min -10
_diffrn_reflns_limit_k_max 14
_diffrn_reflns_limit_k_min -14
_diffrn_reflns_limit_l_max 16
_diffrn_reflns_limit_l_min -16
_diffrn_reflns_number 31765
_diffrn_reflns_theta_full 24.983
_diffrn_reflns_theta_max 24.983
_diffrn_reflns_theta_min 2.367
_diffrn_standards_number 0
_exptl_absorpt_coefficient_mu 5.558
_exptl_absorpt_correction_T_max 0.7451
_exptl_absorpt_correction_T_min 0.5176
_exptl_absorpt_correction_type multi-scan
_exptl_absorpt_process_details
;
(SADABS; Krause <i>et al.</i>, 2015)
;
_exptl_crystal_colour 'clear yellow'
_exptl_crystal_density_diffrn 1.923
_exptl_crystal_description needle
_exptl_crystal_F_000 756
_exptl_crystal_size_max 0.2
_exptl_crystal_size_mid 0.1
_exptl_crystal_size_min 0.09
_refine_diff_density_max 1.924
_refine_diff_density_min -2.420
_refine_ls_extinction_method none
_refine_ls_goodness_of_fit_ref 1.086
_refine_ls_hydrogen_treatment constr
_refine_ls_matrix_type full
_refine_ls_number_parameters 352
_refine_ls_number_reflns 4615
_refine_ls_number_restraints 0
_refine_ls_restrained_S_all 1.086
_refine_ls_R_factor_all 0.0295
_refine_ls_R_factor_gt 0.0276
_refine_ls_shift/su_max 0.002
_refine_ls_shift/su_mean 0.000
_refine_ls_structure_factor_coef Fsqd
_refine_ls_weighting_details 'w=1/[\s^2^(Fo^2^)+(0.0491P)^2^+1.4382P] where P=(Fo^2^+2Fc^2^)/3'
_refine_ls_weighting_scheme calc
_refine_ls_wR_factor_gt 0.0720
_refine_ls_wR_factor_ref 0.0738
_reflns_number_gt 4405
_reflns_number_total 4615
_reflns_threshold_expression 'I > 2\s(I)'
_cod_data_source_file vn2129sup1.cif
_cod_data_source_block I
_cod_database_code 2311388
_shelx_space_group_comment
;
The symmetry employed for this shelxl refinement is uniquely defined
by the following loop, which should always be used as a source of
symmetry information in preference to the above space-group names.
They are only intended as comments.
;
_shelx_estimated_absorpt_t_min 0.403
_shelx_estimated_absorpt_t_max 0.635

loop_
_space_group_symop_operation_xyz
'x, y, z'
'-x, -y, -z'

loop_
_atom_site_type_symbol
_atom_site_label
_atom_site_fract_x
_atom_site_fract_y
_atom_site_fract_z
_atom_site_U_iso_or_equiv
_atom_site_adp_type
_atom_site_calc_flag
_atom_site_occupancy
_atom_site_disorder_assembly
_atom_site_disorder_group
Pt Pt1 0.96005(2) 0.60542(2) 0.56892(2) 0.01206(8) Uani d 1 . .
Cl Cl1 1.17780(12) 0.52245(9) 0.66544(8) 0.0179(2) Uani d 1 . .
Cl Cl2 1.06049(12) 0.75785(9) 0.45784(8) 0.0178(2) Uani d 1 . .
Mg Mg1 0.75731(15) 0.01424(12) 1.05885(10) 0.0146(3) Uani d 1 . .
O O1 0.8504(3) 0.0973(3) 0.9186(2) 0.0170(6) Uani d 1 . .
O O2 1.0637(3) 0.1526(3) 0.8926(2) 0.0191(6) Uani d 1 . .
O O3 0.6600(4) 0.9454(3) 0.2053(2) 0.0210(7) Uani d 1 . .
O O4 0.4507(4) 0.8962(3) 0.1999(2) 0.0305(8) Uani d 1 . .
O O1C 0.8374(3) 0.1152(3) 1.1211(2) 0.0205(6) Uani d 1 . .
O O2C 0.5514(3) 0.1750(3) 1.0171(2) 0.0172(6) Uani d 1 . .
O O1W 0.6744(3) -0.0626(3) 0.9774(2) 0.0167(6) Uani d 1 . .
H H1WA 0.6049 -0.1000 1.0028 0.025 Uiso d 1 . .
H H1WB 0.6456 -0.0055 0.9174 0.025 Uiso d 1 . .
N N1 0.8564(4) 0.4808(3) 0.6630(3) 0.0105(7) Uani d 1 . .
N N2 0.7619(4) 0.6682(3) 0.4934(3) 0.0117(7) Uani d 1 . .
N N1C 1.0118(4) 0.1352(4) 1.2069(3) 0.0226(8) Uani d 1 . .
N N2C 0.3786(4) 0.3657(3) 1.0119(3) 0.0244(8) Uani d 1 . .
C C1 0.7083(5) 0.5059(4) 0.6397(3) 0.0137(8) Uani d 1 . .
C C2 0.6205(5) 0.4317(4) 0.6998(3) 0.0146(8) Uani d 1 . .
H H2 0.5144 0.4540 0.6859 0.017 Uiso calc 1 . .
C C3 0.6879(5) 0.3246(4) 0.7803(3) 0.0165(9) Uani d 1 . .
H H3 0.6298 0.2717 0.8215 0.020 Uiso calc 1 . .
C C4 0.8419(5) 0.2961(4) 0.7994(3) 0.0137(8) Uani d 1 . .
C C5 0.9213(5) 0.3777(4) 0.7419(3) 0.0147(8) Uani d 1 . .
H H5 1.0247 0.3606 0.7586 0.018 Uiso calc 1 . .
C C6 0.9253(5) 0.1716(4) 0.8792(3) 0.0147(8) Uani d 1 . .
C C7 0.6553(5) 0.6113(4) 0.5438(3) 0.0133(8) Uani d 1 . .
C C8 0.5117(5) 0.6468(4) 0.5021(3) 0.0155(9) Uani d 1 . .
H H8 0.4370 0.6076 0.5391 0.019 Uiso calc 1 . .
C C9 0.4788(5) 0.7396(4) 0.4065(3) 0.0151(8) Uani d 1 . .
H H9 0.3803 0.7661 0.3778 0.018 Uiso calc 1 . .
C C10 0.5910(5) 0.7938(4) 0.3526(3) 0.0144(8) Uani d 1 . .
C C11 0.7305(5) 0.7576(3) 0.3990(3) 0.0127(8) Uani d 1 . .
H H11 0.8060 0.7966 0.3634 0.015 Uiso calc 1 . .
C C12 0.5650(5) 0.8877(4) 0.2425(3) 0.0168(9) Uani d 1 . .
C C1C 0.9292(5) 0.0737(4) 1.1917(3) 0.0207(9) Uani d 1 . .
H H1C 0.9411 -0.0084 1.2386 0.025 Uiso calc 1 . .
C C2C 1.0120(6) 0.2562(5) 1.1336(4) 0.0316(11) Uani d 1 . .
H H2CA 0.9431 0.2807 1.0769 0.047 Uiso calc 1 . .
H H2CB 1.1178 0.2512 1.1044 0.047 Uiso calc 1 . .
H H2CC 0.9753 0.3186 1.1702 0.047 Uiso calc 1 . .
C C3C 1.1173(6) 0.0797(5) 1.2919(4) 0.0294(11) Uani d 1 . .
H H3CA 1.2248 0.0591 1.2634 0.044 Uiso calc 1 . .
H H3CB 1.0986 0.0033 1.3402 0.044 Uiso calc 1 . .
H H3CC 1.0997 0.1393 1.3295 0.044 Uiso calc 1 . .
C C4C 0.4982(5) 0.2652(4) 1.0503(3) 0.0212(9) Uani d 1 . .
H H4C 0.5468 0.2621 1.1077 0.025 Uiso calc 1 . .
C C5C 0.3018(5) 0.3840(4) 0.9197(4) 0.0250(10) Uani d 1 . .
H H5CA 0.3560 0.3146 0.8919 0.038 Uiso calc 1 . .
H H5CB 0.3041 0.4629 0.8661 0.038 Uiso calc 1 . .
H H5CC 0.1937 0.3867 0.9391 0.038 Uiso calc 1 . .
C C6C 0.3190(7) 0.4667(5) 1.0579(5) 0.0389(14) Uani d 1 . .
H H6CA 0.2148 0.4698 1.0898 0.058 Uiso calc 1 . .
H H6CB 0.3138 0.5465 1.0031 0.058 Uiso calc 1 . .
H H6CC 0.3884 0.4514 1.1116 0.058 Uiso calc 1 . .
O O1S 0.3963(4) 0.6539(3) 0.7698(3) 0.0312(8) Uani d 1 A 1
N N1S 0.3595(5) 0.8390(4) 0.6353(3) 0.0270(9) Uani d 1 A 1
C C1S 0.3216(6) 0.7374(4) 0.6968(4) 0.0266(10) Uani d 1 A 1
H H1S 0.2290 0.7298 0.6826 0.032 Uiso calc 1 A 1
C C2S 0.5037(7) 0.8550(6) 0.6488(5) 0.0377(14) Uani d 1 A 1
H H2SA 0.5607 0.8737 0.5810 0.056 Uiso calc 1 A 1
H H2SB 0.5677 0.7779 0.6977 0.056 Uiso calc 1 A 1
H H2SC 0.4795 0.9242 0.6768 0.056 Uiso calc 1 A 1
C C3S 0.2617(6) 0.9344(5) 0.5520(4) 0.0344(12) Uani d 1 A 1
H H3SA 0.2239 1.0142 0.5664 0.052 Uiso calc 1 A 1
H H3SB 0.1731 0.9096 0.5482 0.052 Uiso calc 1 A 1
H H3SC 0.3222 0.9438 0.4851 0.052 Uiso calc 1 A 1

loop_
_atom_site_aniso_label
_atom_site_aniso_U_11
_atom_site_aniso_U_22
_atom_site_aniso_U_33
_atom_site_aniso_U_12
_atom_site_aniso_U_13
_atom_site_aniso_U_23
Pt1 0.01192(11) 0.00874(11) 0.01110(11) -0.00185(7) -0.00702(7) 0.00337(7)
Cl1 0.0156(5) 0.0152(5) 0.0185(5) -0.0041(4) -0.0110(4) 0.0037(4)
Cl2 0.0181(5) 0.0143(5) 0.0167(5) -0.0071(4) -0.0068(4) 0.0047(4)
Mg1 0.0143(7) 0.0117(7) 0.0126(7) -0.0027(6) -0.0079(5) 0.0040(5)
O1 0.0173(15) 0.0150(15) 0.0134(15) -0.0046(13) -0.0072(12) 0.0039(12)
O2 0.0138(15) 0.0148(15) 0.0200(16) -0.0026(12) -0.0116(12) 0.0072(12)
O3 0.0221(17) 0.0205(16) 0.0153(15) -0.0075(14) -0.0065(13) 0.0032(12)
O4 0.0327(19) 0.0318(19) 0.0207(17) -0.0173(15) -0.0225(14) 0.0153(14)
O1C 0.0206(16) 0.0189(15) 0.0194(16) -0.0039(13) -0.0095(13) -0.0018(13)
O2C 0.0181(15) 0.0121(14) 0.0163(15) -0.0016(12) -0.0087(12) 0.0018(12)
O1W 0.0152(15) 0.0135(15) 0.0148(15) -0.0029(12) -0.0098(12) 0.0052(11)
N1 0.0101(17) 0.0087(16) 0.0101(16) -0.0001(14) -0.0071(13) 0.0000(13)
N2 0.0133(17) 0.0097(17) 0.0079(16) -0.0008(14) -0.0055(13) 0.0012(13)
N1C 0.025(2) 0.019(2) 0.022(2) -0.0069(17) -0.0112(16) -0.0008(16)
N2C 0.024(2) 0.0141(19) 0.029(2) 0.0016(16) -0.0122(17) -0.0020(16)
C1 0.015(2) 0.0081(19) 0.012(2) 0.0018(16) -0.0072(16) 0.0007(15)
C2 0.013(2) 0.013(2) 0.014(2) -0.0027(17) -0.0063(16) 0.0014(16)
C3 0.019(2) 0.015(2) 0.013(2) -0.0057(18) -0.0029(17) 0.0005(16)
C4 0.015(2) 0.010(2) 0.011(2) -0.0001(17) -0.0069(16) 0.0009(16)
C5 0.017(2) 0.012(2) 0.011(2) 0.0008(17) -0.0096(16) 0.0008(16)
C6 0.017(2) 0.012(2) 0.011(2) -0.0039(17) -0.0033(16) 0.0011(16)
C7 0.019(2) 0.0083(19) 0.0097(19) -0.0027(17) -0.0033(16) -0.0001(15)
C8 0.013(2) 0.013(2) 0.017(2) -0.0034(17) -0.0025(17) -0.0009(17)
C9 0.016(2) 0.0121(19) 0.012(2) -0.0011(17) -0.0098(16) 0.0020(16)
C10 0.017(2) 0.0095(19) 0.012(2) -0.0010(16) -0.0072(16) 0.0021(15)
C11 0.014(2) 0.0069(18) 0.013(2) -0.0013(16) -0.0037(16) 0.0011(15)
C12 0.018(2) 0.011(2) 0.016(2) -0.0021(18) -0.0054(17) 0.0023(17)
C1C 0.023(2) 0.015(2) 0.019(2) -0.0009(18) -0.0063(19) -0.0012(18)
C2C 0.031(3) 0.024(3) 0.036(3) -0.012(2) -0.007(2) -0.001(2)
C3C 0.028(3) 0.027(3) 0.032(3) -0.008(2) -0.010(2) -0.005(2)
C4C 0.021(2) 0.021(2) 0.019(2) -0.0062(19) -0.0105(18) 0.0002(18)
C5C 0.023(2) 0.022(2) 0.021(2) -0.001(2) -0.0126(19) 0.0025(19)
C6C 0.040(3) 0.025(3) 0.047(3) 0.006(2) -0.020(3) -0.016(2)
O1S 0.037(2) 0.0217(17) 0.0297(19) -0.0040(15) -0.0119(15) -0.0030(15)
N1S 0.029(2) 0.022(2) 0.029(2) -0.0078(18) -0.0028(18) -0.0077(17)
C1S 0.030(3) 0.024(2) 0.028(3) -0.008(2) -0.002(2) -0.011(2)
C2S 0.036(3) 0.039(3) 0.048(4) -0.016(3) 0.002(3) -0.023(3)
C3S 0.042(3) 0.022(3) 0.030(3) -0.004(2) -0.005(2) -0.003(2)

loop_
_atom_type_symbol
_atom_type_description
_atom_type_scat_dispersion_real
_atom_type_scat_dispersion_imag
_atom_type_scat_source
C C 0.0033 0.0016 'International Tables Vol C Tables 4.2.6.8 and 6.1.1.4'
H H 0.0000 0.0000 'International Tables Vol C Tables 4.2.6.8 and 6.1.1.4'
Cl Cl 0.1484 0.1585 'International Tables Vol C Tables 4.2.6.8 and 6.1.1.4'
Mg Mg 0.0486 0.0363 'International Tables Vol C Tables 4.2.6.8 and 6.1.1.4'
N N 0.0061 0.0033 'International Tables Vol C Tables 4.2.6.8 and 6.1.1.4'
O O 0.0106 0.0060 'International Tables Vol C Tables 4.2.6.8 and 6.1.1.4'
Pt Pt -1.7033 8.3905 'International Tables Vol C Tables 4.2.6.8 and 6.1.1.4'

loop_
_geom_angle_atom_site_label_1
_geom_angle_atom_site_label_2
_geom_angle_atom_site_label_3
_geom_angle_site_symmetry_1
_geom_angle_site_symmetry_3
_geom_angle
_geom_angle_publ_flag
Cl1 Pt1 Cl2 . . 88.94(5) y
N1 Pt1 Cl1 . . 94.88(10) y
N1 Pt1 Cl2 . . 175.78(9) ?
N2 Pt1 Cl1 . . 175.36(9) ?
N2 Pt1 Cl2 . . 95.66(10) y
N2 Pt1 N1 . . 80.50(13) y
O1 Mg1 O2 . 2_757 100.05(13) ?
O1 Mg1 O3 . 1_546 174.30(14) ?
O1 Mg1 O1C . . 87.00(13) ?
O1 Mg1 O2C . . 85.67(12) ?
O1 Mg1 O1W . . 85.74(13) ?
O2 Mg1 O1C 2_757 . 96.54(13) ?
O2 Mg1 O2C 2_757 . 172.91(13) ?
O3 Mg1 O2 1_546 2_757 83.17(13) ?
O3 Mg1 O1C 1_546 . 87.97(13) ?
O3 Mg1 O2C 1_546 . 91.48(13) ?
O1C Mg1 O2C . . 87.89(13) ?
O1W Mg1 O2 . 2_757 89.21(13) ?
O1W Mg1 O3 . 1_546 99.05(14) ?
O1W Mg1 O1C . . 171.43(13) ?
O1W Mg1 O2C . . 87.02(12) ?
C6 O1 Mg1 . . 140.5(3) ?
C6 O2 Mg1 . 2_757 129.6(3) ?
C12 O3 Mg1 . 1_564 136.2(3) ?
C1C O1C Mg1 . . 127.8(3) ?
C4C O2C Mg1 . . 129.8(3) ?
Mg1 O1W H1WA . . 124.0 ?
Mg1 O1W H1WB . . 107.2 ?
H1WA O1W H1WB . . 109.4 ?
C1 N1 Pt1 . . 114.5(3) ?
C5 N1 Pt1 . . 126.3(3) ?
C5 N1 C1 . . 119.2(3) ?
C7 N2 Pt1 . . 114.8(3) ?
C11 N2 Pt1 . . 125.9(3) ?
C11 N2 C7 . . 119.3(3) ?
C1C N1C C2C . . 121.3(4) ?
C1C N1C C3C . . 121.5(4) ?
C2C N1C C3C . . 116.9(4) ?
C4C N2C C5C . . 122.1(4) ?
C4C N2C C6C . . 121.6(4) ?
C5C N2C C6C . . 116.2(4) ?
N1 C1 C2 . . 121.1(4) ?
N1 C1 C7 . . 114.8(4) y
C2 C1 C7 . . 124.0(4) ?
C1 C2 H2 . . 120.2 ?
C1 C2 C3 . . 119.6(4) ?
C3 C2 H2 . . 120.2 ?
C2 C3 H3 . . 120.7 ?
C4 C3 C2 . . 118.6(4) ?
C4 C3 H3 . . 120.7 ?
C3 C4 C6 . . 120.0(4) ?
C5 C4 C3 . . 119.5(4) ?
C5 C4 C6 . . 120.5(4) ?
N1 C5 C4 . . 121.8(4) ?
N1 C5 H5 . . 119.1 ?
C4 C5 H5 . . 119.1 ?
O1 C6 O2 . . 127.2(4) ?
O1 C6 C4 . . 116.2(4) ?
O2 C6 C4 . . 116.4(3) ?
N2 C7 C1 . . 114.8(4) y
N2 C7 C8 . . 121.2(4) ?
C8 C7 C1 . . 123.9(4) ?
C7 C8 H8 . . 120.3 ?
C9 C8 C7 . . 119.4(4) ?
C9 C8 H8 . . 120.3 ?
C8 C9 H9 . . 120.3 ?
C8 C9 C10 . . 119.3(4) ?
C10 C9 H9 . . 120.3 ?
C9 C10 C12 . . 120.9(4) ?
C11 C10 C9 . . 118.9(4) ?
C11 C10 C12 . . 120.1(4) ?
N2 C11 C10 . . 121.8(4) ?
N2 C11 H11 . . 119.1 ?
C10 C11 H11 . . 119.1 ?
O3 C12 C10 . . 117.0(4) ?
O4 C12 O3 . . 127.7(4) ?
O4 C12 C10 . . 115.3(4) ?
O1C C1C N1C . . 124.9(4) ?
O1C C1C H1C . . 117.6 ?
N1C C1C H1C . . 117.6 ?
N1C C2C H2CA . . 109.5 ?
N1C C2C H2CB . . 109.5 ?
N1C C2C H2CC . . 109.5 ?
H2CA C2C H2CB . . 109.5 ?
H2CA C2C H2CC . . 109.5 ?
H2CB C2C H2CC . . 109.5 ?
N1C C3C H3CA . . 109.5 ?
N1C C3C H3CB . . 109.5 ?
N1C C3C H3CC . . 109.5 ?
H3CA C3C H3CB . . 109.5 ?
H3CA C3C H3CC . . 109.5 ?
H3CB C3C H3CC . . 109.5 ?
O2C C4C N2C . . 124.9(4) ?
O2C C4C H4C . . 117.6 ?
N2C C4C H4C . . 117.6 ?
N2C C5C H5CA . . 109.5 ?
N2C C5C H5CB . . 109.5 ?
N2C C5C H5CC . . 109.5 ?
H5CA C5C H5CB . . 109.5 ?
H5CA C5C H5CC . . 109.5 ?
H5CB C5C H5CC . . 109.5 ?
N2C C6C H6CA . . 109.5 ?
N2C C6C H6CB . . 109.5 ?
N2C C6C H6CC . . 109.5 ?
H6CA C6C H6CB . . 109.5 ?
H6CA C6C H6CC . . 109.5 ?
H6CB C6C H6CC . . 109.5 ?
C1S N1S C2S . . 120.6(5) ?
C1S N1S C3S . . 121.7(4) ?
C3S N1S C2S . . 117.7(4) ?
O1S C1S N1S . . 125.7(5) ?
O1S C1S H1S . . 117.1 ?
N1S C1S H1S . . 117.1 ?
N1S C2S H2SA . . 109.5 ?
N1S C2S H2SB . . 109.5 ?
N1S C2S H2SC . . 109.5 ?
H2SA C2S H2SB . . 109.5 ?
H2SA C2S H2SC . . 109.5 ?
H2SB C2S H2SC . . 109.5 ?
N1S C3S H3SA . . 109.5 ?
N1S C3S H3SB . . 109.5 ?
N1S C3S H3SC . . 109.5 ?
H3SA C3S H3SB . . 109.5 ?
H3SA C3S H3SC . . 109.5 ?
H3SB C3S H3SC . . 109.5 ?

loop_
_geom_bond_atom_site_label_1
_geom_bond_atom_site_label_2
_geom_bond_site_symmetry_2
_geom_bond_distance
_geom_bond_publ_flag
Pt1 Cl1 . 2.3000(14) y
Pt1 Cl2 . 2.3066(13) y
Pt1 N1 . 2.020(3) y
Pt1 N2 . 2.016(3) y
Pt1 Pt1 2_766 3.4910(10) y
Mg1 O1 . 2.030(3) y
Mg1 O2 2_757 2.066(3) y
Mg1 O3 1_546 2.063(3) y
Mg1 O1C . 2.086(3) y
Mg1 O2C . 2.155(3) y
Mg1 O1W . 2.053(3) y
O1 C6 . 1.245(5) ?
O2 Mg1 2_757 2.066(3) ?
O2 C6 . 1.248(5) ?
O3 Mg1 1_564 2.063(3) ?
O3 C12 . 1.245(5) ?
O4 C12 . 1.244(5) ?
O1C C1C . 1.236(5) ?
O2C C4C . 1.236(5) ?
O1W H1WA . 0.8696 ?
O1W H1WB . 0.8718 ?
N1 C1 . 1.356(5) ?
N1 C5 . 1.343(5) ?
N2 C7 . 1.354(5) ?
N2 C11 . 1.352(5) ?
N1C C1C . 1.319(6) ?
N1C C2C . 1.451(6) ?
N1C C3C . 1.452(6) ?
N2C C4C . 1.324(6) ?
N2C C5C . 1.460(6) ?
N2C C6C . 1.461(6) ?
C1 C2 . 1.382(6) ?
C1 C7 . 1.472(5) ?
C2 H2 . 0.9500 ?
C2 C3 . 1.385(6) ?
C3 H3 . 0.9500 ?
C3 C4 . 1.384(6) ?
C4 C5 . 1.378(6) ?
C4 C6 . 1.527(5) ?
C5 H5 . 0.9500 ?
C7 C8 . 1.392(6) ?
C8 H8 . 0.9500 ?
C8 C9 . 1.381(6) ?
C9 H9 . 0.9500 ?
C9 C10 . 1.390(6) ?
C10 C11 . 1.386(6) ?
C10 C12 . 1.525(6) ?
C11 H11 . 0.9500 ?
C1C H1C . 0.9500 ?
C2C H2CA . 0.9800 ?
C2C H2CB . 0.9800 ?
C2C H2CC . 0.9800 ?
C3C H3CA . 0.9800 ?
C3C H3CB . 0.9800 ?
C3C H3CC . 0.9800 ?
C4C H4C . 0.9500 ?
C5C H5CA . 0.9800 ?
C5C H5CB . 0.9800 ?
C5C H5CC . 0.9800 ?
C6C H6CA . 0.9800 ?
C6C H6CB . 0.9800 ?
C6C H6CC . 0.9800 ?
O1S C1S . 1.227(6) ?
N1S C1S . 1.346(6) ?
N1S C2S . 1.461(7) ?
N1S C3S . 1.452(6) ?
C1S H1S . 0.9500 ?
C2S H2SA . 0.9800 ?
C2S H2SB . 0.9800 ?
C2S H2SC . 0.9800 ?
C3S H3SA . 0.9800 ?
C3S H3SB . 0.9800 ?
C3S H3SC . 0.9800 ?

loop_
_geom_hbond_atom_site_label_D
_geom_hbond_atom_site_label_H
_geom_hbond_atom_site_label_A
_geom_hbond_site_symmetry_A
_geom_hbond_distance_DH
_geom_hbond_distance_HA
_geom_hbond_distance_DA
_geom_hbond_angle_DHA
O1W H1WA O2C 2_657 0.87 2.05 2.844(4) 150.7
O1W H1WB O4 2_666 0.87 1.80 2.659(4) 168.0

loop_
_geom_torsion_atom_site_label_1
_geom_torsion_atom_site_label_2
_geom_torsion_atom_site_label_3
_geom_torsion_atom_site_label_4
_geom_torsion_site_symmetry_1
_geom_torsion
Pt1 N1 C1 C2 . -177.5(3)
Pt1 N1 C1 C7 . 6.2(4)
Pt1 N1 C5 C4 . -177.8(3)
Pt1 N2 C7 C1 . -5.4(4)
Pt1 N2 C7 C8 . 178.6(3)
Pt1 N2 C11 C10 . 179.3(3)
Mg1 O1 C6 O2 . 69.9(6)
Mg1 O1 C6 C4 . -115.0(4)
Mg1 O2 C6 O1 2_757 22.0(6)
Mg1 O2 C6 C4 2_757 -153.2(3)
Mg1 O3 C12 O4 1_564 -33.1(7)
Mg1 O3 C12 C10 1_564 145.9(3)
Mg1 O1C C1C N1C . 158.2(3)
Mg1 O2C C4C N2C . 172.9(3)
N1 C1 C2 C3 . -4.8(6)
N1 C1 C7 N2 . -0.5(5)
N1 C1 C7 C8 . 175.3(4)
N2 C7 C8 C9 . 1.6(6)
C1 N1 C5 C4 . 0.6(6)
C1 C2 C3 C4 . 1.1(6)
C1 C7 C8 C9 . -174.0(4)
C2 C1 C7 N2 . -176.8(4)
C2 C1 C7 C8 . -0.9(6)
C2 C3 C4 C5 . 3.3(6)
C2 C3 C4 C6 . -173.1(4)
C3 C4 C5 N1 . -4.2(6)
C3 C4 C6 O1 . 4.5(6)
C3 C4 C6 O2 . -179.7(4)
C5 N1 C1 C2 . 4.0(6)
C5 N1 C1 C7 . -172.3(3)
C5 C4 C6 O1 . -171.8(4)
C5 C4 C6 O2 . 3.9(6)
C6 C4 C5 N1 . 172.1(4)
C7 N2 C11 C10 . 0.8(6)
C7 C1 C2 C3 . 171.1(4)
C7 C8 C9 C10 . 1.4(6)
C8 C9 C10 C11 . -3.3(6)
C8 C9 C10 C12 . 174.3(4)
C9 C10 C11 N2 . 2.2(6)
C9 C10 C12 O3 . 170.0(4)
C9 C10 C12 O4 . -10.9(6)
C11 N2 C7 C1 . 173.2(3)
C11 N2 C7 C8 . -2.7(6)
C11 C10 C12 O3 . -12.4(6)
C11 C10 C12 O4 . 166.7(4)
C12 C10 C11 N2 . -175.4(4)
C2C N1C C1C O1C . -5.8(7)
C3C N1C C1C O1C . 180.0(4)
C5C N2C C4C O2C . -4.1(7)
C6C N2C C4C O2C . 177.8(5)
C2S N1S C1S O1S . 2.9(7)
C3S N1S C1S O1S . -178.7(4)
